data_2011603
loop_
_publ_author_name
'Smith,  Graham'
'Bott, Raymond C.'
'Wermuth, Urs D.'

_publ_section_title
;
 The 1:1 adduct of Kemp's triacid with 2-aminopyridine
;
_journal_issue 12
_journal_name_full 'Acta Crystallographica Section C'
_journal_page_first 1505
_journal_page_last 1506
_journal_paper_doi 10.1107/S0108270100012968
_journal_volume 56
_journal_year 2000
_chemical_formula_moiety 'C5 H7 N2 + , C12 H17 O6 -'
_chemical_formula_sum 'C17 H24 N2 O6'
_chemical_formula_weight 352.39
_space_group_IT_number 2
_symmetry_cell_setting triclinic
_symmetry_space_group_name_Hall '-P 1'
_symmetry_space_group_name_H-M 'P -1'
_cell_angle_alpha 94.12(2)
_cell_angle_beta 90.07(3)
_cell_angle_gamma 105.440(10)
_cell_formula_units_Z 2
_cell_length_a 8.767(2)
_cell_length_b 12.228(2)
_cell_length_c 8.600(3)
_cell_measurement_reflns_used 25
_cell_measurement_temperature 293
_cell_measurement_theta_max 19.9
_cell_measurement_theta_min 19.4
_cell_volume 886.2(4)
_computing_cell_refinement 'MSC/AFC Diffractometer Control Software'
_computing_data_collection
;MSC/AFC Diffractometer Control Software (Molecular Structure Corporation,
 1994)
;
_computing_data_reduction
;
TEXSAN for Windows (Molecular Structure Corporation, 1997-1999)
;
_computing_publication_material 'TEXSAN for Windows'
_computing_structure_refinement 'SHELXL97 (Sheldrick, 1997)'
_computing_structure_solution 'SIR92 (Altomare et al. 1994)'
_diffrn_ambient_temperature 293(2)
_diffrn_measured_fraction_theta_full .999
_diffrn_measured_fraction_theta_max .999
_diffrn_measurement_device 'Rigaku AFC-7R'
_diffrn_measurement_method \w/2\q
_diffrn_radiation_monochromator graphite
_diffrn_radiation_source 'Rigaku rotating anode'
_diffrn_radiation_type 'Mo K\a'
_diffrn_radiation_wavelength .71070
_diffrn_reflns_av_R_equivalents .029
_diffrn_reflns_av_sigmaI/netI .061
_diffrn_reflns_limit_h_max 10
_diffrn_reflns_limit_h_min 0
_diffrn_reflns_limit_k_max 14
_diffrn_reflns_limit_k_min -14
_diffrn_reflns_limit_l_max 10
_diffrn_reflns_limit_l_min -10
_diffrn_reflns_number 3350
_diffrn_reflns_reduction_process 'Lp corrections applied'
_diffrn_reflns_theta_full 25.02
_diffrn_reflns_theta_max 25.02
_diffrn_reflns_theta_min 2.38
_diffrn_standards_decay_% -1.8
_diffrn_standards_interval_count 150
_diffrn_standards_number 3
_exptl_absorpt_coefficient_mu .100
_exptl_absorpt_correction_type none
_exptl_crystal_colour colourless
_exptl_crystal_density_diffrn 1.321
_exptl_crystal_density_meas ?
_exptl_crystal_description plate
_exptl_crystal_F_000 376.00
_exptl_crystal_size_max .3
_exptl_crystal_size_mid .2
_exptl_crystal_size_min .1
_refine_diff_density_max .36
_refine_diff_density_min -.36
_refine_ls_extinction_coef .022(5)
_refine_ls_extinction_method 'SHELXL97 (Sheldrick, 1997)'
_refine_ls_goodness_of_fit_ref 1.024
_refine_ls_hydrogen_treatment mixed
_refine_ls_matrix_type full
_refine_ls_number_parameters 242
_refine_ls_number_reflns 3128
_refine_ls_number_restraints 0
_refine_ls_restrained_S_all 1.024
_refine_ls_R_factor_all .115
_refine_ls_R_factor_gt .049
_refine_ls_shift/su_max <0.001
_refine_ls_shift/su_mean .000
_refine_ls_structure_factor_coef Fsqd
_refine_ls_weighting_details 'calc w = 1/[\s^2^(Fo^2^)+(0.08P)^2^+0.369P] where P=(Fo^2^+2Fc^2^)/3'
_refine_ls_weighting_scheme calc
_refine_ls_wR_factor_ref .168
_reflns_number_gt 1699
_reflns_number_total 3128
_reflns_threshold_expression I>2\s(I)
_cod_data_source_file fr1294.cif
_cod_data_source_block I
_cod_depositor_comments
;
The following automatic conversions were performed:

'_exptl_crystal_density_meas' value 'not measured' was changed to '?'
- the value is perceived as not measured.

Automatic conversion script
Id: cif_fix_values 3008 2015-01-20 13:52:24Z robertas 
;
_cod_database_code 2011603
_cod_database_fobs_code 2011603

loop_
_symmetry_equiv_pos_as_xyz
'  +x,  +y,  +z'
'  -x,  -y,  -z'

loop_
_atom_site_label
_atom_site_fract_x
_atom_site_fract_y
_atom_site_fract_z
_atom_site_U_iso_or_equiv
_atom_site_adp_type
_atom_site_calc_flag
_atom_site_refinement_flags
_atom_site_occupancy
_atom_site_disorder_assembly
_atom_site_disorder_group
_atom_site_type_symbol
O1 .1576(3) .32310(18) .3773(3) .0490(6) Uani d . 1 . . O
O2 .3246(3) .38352(17) .5806(3) .0467(6) Uani d . 1 . . O
O3 .5046(3) .36551(18) .2589(3) .0511(6) Uani d . 1 . . O
O4 .6839(3) .41459(18) .4510(3) .0461(6) Uani d . 1 . . O
O5 .2004(3) .2534(2) .0981(3) .0588(7) Uani d . 1 . . O
O6 .3963(3) .2132(2) -.0291(3) .0626(7) Uani d . 1 . . O
N12 .1598(3) .5149(2) .2311(3) .0453(7) Uani d . 1 . . N
N22 .4167(4) .5671(3) .1445(4) .0539(8) Uani d . 1 . . N
C1 .2729(3) .1882(2) .4907(4) .0361(7) Uani d . 1 . . C
C2 .4448(4) .1909(2) .5323(4) .0380(7) Uani d . 1 . . C
C3 .5623(3) .2171(2) .3987(4) .0357(7) Uani d . 1 . . C
C4 .4990(4) .1328(2) .2567(4) .0405(8) Uani d . 1 . . C
C5 .3263(4) .1160(3) .2029(4) .0404(8) Uani d . 1 . . C
C6 .2175(4) .1070(2) .3445(4) .0410(8) Uani d . 1 . . C
C7 .2527(3) .3081(2) .4802(4) .0379(7) Uani d . 1 . . C
C8 .5825(3) .3405(2) .3611(4) .0338(7) Uani d . 1 . . C
C9 .3143(4) .2017(3) .0847(4) .0461(8) Uani d . 1 . . C
C10 .1660(4) .1406(3) .6265(4) .0509(9) Uani d . 1 . . C
C11 .7229(4) .2016(3) .4501(5) .0536(10) Uani d . 1 . . C
C12 .2726(5) .0006(3) .1030(5) .0604(10) Uani d . 1 . . C
C22 .2736(4) .5835(3) .1522(4) .0395(7) Uani d . 1 . . C
C32 .2322(4) .6703(3) .0773(4) .0477(8) Uani d . 1 . . C
C42 .0822(4) .6812(3) .0858(5) .0554(10) Uani d . 1 . . C
C52 -.0314(4) .6078(3) .1688(5) .0581(10) Uani d . 1 . . C
C62 .0095(4) .5259(3) .2410(4) .0545(9) Uani d . 1 . . C
H1 .491(4) .622(3) .105(4) .042 Uiso d . 1 . . H
H2 .437(4) .515(3) .198(4) .042 Uiso d . 1 . . H
H5 .172(4) .263(3) .186(4) .042 Uiso d . 1 . . H
H4 .681(4) .483(3) .439(4) .042 Uiso d . 1 . . H
H12 .181(4) .464(3) .274(4) .054 Uiso d . 1 . . H
H21 .4449 .1187 .5660 .046 Uiso d . 1 . . H
H22 .4808 .2476 .6154 .046 Uiso d . 1 . . H
H32 .3095 .7217 .0211 .057 Uiso d . 1 . . H
H41 .5643 .1584 .1713 .049 Uiso d . 1 . . H
H42 .0548 .7398 .0343 .067 Uiso d . 1 . . H
H40 .5097 .0606 .2810 .049 Uiso d . 1 . . H
H52 -.1365 .6155 .1745 .070 Uiso d . 1 . . H
H61 .1206 .1189 .3099 .050 Uiso d . 1 . . H
H62 -.0667 .4752 .2992 .066 Uiso d . 1 . . H
H60 .1990 .0318 .3759 .050 Uiso d . 1 . . H
H101 .2214 .1667 .7228 .062 Uiso d . 1 . . H
H102 .1383 .0598 .6156 .062 Uiso d . 1 . . H
H103 .0727 .1660 .6244 .062 Uiso d . 1 . . H
H111 .7263 .2000 .5604 .065 Uiso d . 1 . . H
H112 .7360 .1323 .4027 .065 Uiso d . 1 . . H
H113 .8055 .2633 .4192 .065 Uiso d . 1 . . H
H121 .2429 -.0596 .1700 .073 Uiso d . 1 . . H
H122 .1850 .0008 .0382 .073 Uiso d . 1 . . H
H123 .3576 -.0095 .0401 .073 Uiso d . 1 . . H

loop_
_atom_site_aniso_label
_atom_site_aniso_U_11
_atom_site_aniso_U_22
_atom_site_aniso_U_33
_atom_site_aniso_U_12
_atom_site_aniso_U_13
_atom_site_aniso_U_23
O1 .0429(13) .0421(13) .0659(16) .0160(10) -.0037(12) .0130(11)
O2 .0493(13) .0283(11) .0603(15) .0080(10) .0014(11) -.0022(11)
O3 .0584(15) .0323(12) .0620(16) .0099(11) -.0163(12) .0085(11)
O4 .0437(13) .0266(11) .0643(15) .0035(10) -.0103(11) .0011(11)
O5 .0587(16) .0663(17) .0560(16) .0225(14) -.0104(14) .0128(14)
O6 .0634(16) .0709(18) .0478(15) .0062(13) -.0005(13) .0120(13)
N12 .0524(18) .0379(15) .0484(17) .0143(13) .0019(14) .0122(13)
N22 .0474(18) .056(2) .066(2) .0225(15) .0047(15) .0214(16)
C1 .0371(16) .0258(14) .0444(18) .0052(12) .0025(14) .0077(13)
C2 .0448(18) .0273(15) .0425(18) .0097(13) -.0003(14) .0067(13)
C3 .0360(16) .0271(15) .0457(18) .0102(12) -.0025(14) .0071(13)
C4 .0450(18) .0275(15) .051(2) .0129(13) .0019(15) .0015(14)
C5 .0435(18) .0317(16) .0434(19) .0056(13) -.0026(15) .0017(14)
C6 .0383(17) .0266(15) .057(2) .0046(13) -.0006(15) .0086(14)
C7 .0320(16) .0305(16) .051(2) .0067(13) .0101(15) .0081(15)
C8 .0273(15) .0280(15) .0464(18) .0072(12) .0046(14) .0053(14)
C9 .0420(19) .0450(19) .045(2) .0013(15) -.0080(17) .0040(16)
C10 .055(2) .0381(18) .056(2) .0040(15) .0097(17) .0108(16)
C11 .047(2) .0428(19) .076(3) .0209(16) -.0098(18) .0074(18)
C12 .066(2) .041(2) .065(3) .0024(17) .000(2) -.0131(18)
C22 .0391(18) .0354(17) .0443(19) .0107(14) -.0047(15) .0018(14)
C32 .0471(19) .0389(18) .058(2) .0102(15) -.0039(16) .0150(16)
C42 .057(2) .0440(19) .070(3) .0229(17) -.0165(19) .0031(18)
C52 .042(2) .062(2) .074(3) .0222(18) -.0018(18) -.003(2)
C62 .046(2) .052(2) .062(2) .0077(17) .0117(17) .0035(18)

loop_
_atom_type_symbol
_atom_type_scat_dispersion_real
_atom_type_scat_dispersion_imag
_atom_type_scat_source
O .008 .006
;International Tables for Crystallography
(1992, Vol. C, Table 6.1.1.2)
;
N .004 .003
;International Tables for Crystallography
(1992, Vol. C, Table 6.1.1.2)
;
C .002 .002
;International Tables for Crystallography
(1992, Vol. C, Table 6.1.1.2)
;
H .000 .000
;International Tables for Crystallography
(1992, Vol. C, Table 6.1.1.2)
;

loop_
_geom_angle_atom_site_label_1
_geom_angle_atom_site_label_2
_geom_angle_atom_site_label_3
_geom_angle
C8 O4 H4 113(2)
C9 O5 H5 115(2)
C22 N12 C62 123.3(3)
C22 N12 H12 118(3)
C62 N12 H12 119(3)
C22 N22 H1 116(2)
C22 N22 H2 118(2)
H1 N22 H2 123(3)
C7 C1 C6 114.8(3)
C7 C1 C2 111.8(2)
C6 C1 C2 109.2(2)
C7 C1 C10 104.2(2)
C6 C1 C10 107.8(2)
C2 C1 C10 108.7(3)
C3 C2 C1 115.3(3)
C3 C2 H21 108.0
C1 C2 H21 108.1
C3 C2 H22 107.9
C1 C2 H22 108.0
H21 C2 H22 109.4
C8 C3 C2 108.4(2)
C8 C3 C11 109.6(2)
C2 C3 C11 109.5(3)
C8 C3 C4 111.9(2)
C2 C3 C4 109.1(2)
C11 C3 C4 108.4(2)
C5 C4 C3 118.1(2)
C5 C4 H41 107.3
C3 C4 H41 107.2
C5 C4 H40 107.3
C3 C4 H40 107.3
H41 C4 H40 109.4
C9 C5 C4 111.1(3)
C9 C5 C6 117.5(3)
C4 C5 C6 110.4(3)
C9 C5 C12 102.2(3)
C4 C5 C12 108.1(3)
C6 C5 C12 106.9(3)
C1 C6 C5 119.0(2)
C1 C6 H61 107.0
C5 C6 H61 107.1
C1 C6 H60 107.0
C5 C6 H60 107.1
H61 C6 H60 109.5
O2 C7 O1 124.3(3)
O2 C7 C1 117.2(3)
O1 C7 C1 118.4(3)
O3 C8 O4 123.8(3)
O3 C8 C3 122.0(3)
O4 C8 C3 114.2(3)
O6 C9 O5 119.4(3)
O6 C9 C5 121.0(3)
O5 C9 C5 119.1(3)
C1 C10 H101 109.4
C1 C10 H102 109.4
H101 C10 H102 109.5
C1 C10 H103 109.4
H101 C10 H103 109.5
H102 C10 H103 109.5
C3 C11 H111 109.4
C3 C11 H112 109.6
H111 C11 H112 109.5
C3 C11 H113 109.4
H111 C11 H113 109.4
H112 C11 H113 109.5
C5 C12 H121 109.4
C5 C12 H122 109.5
H121 C12 H122 109.6
C5 C12 H123 109.4
H121 C12 H123 109.5
H122 C12 H123 109.5
N22 C22 N12 120.4(3)
N22 C22 C32 122.6(3)
N12 C22 C32 117.0(3)
C42 C32 C22 120.0(3)
C42 C32 H32 120.0
C22 C32 H32 119.9
C32 C42 C52 120.7(3)
C32 C42 H42 119.6
C52 C42 H42 119.7
C62 C52 C42 118.8(3)
C62 C52 H52 120.6
C42 C52 H52 120.6
C52 C62 N12 120.2(3)
C52 C62 H62 119.9
N12 C62 H62 119.9

loop_
_geom_bond_atom_site_label_1
_geom_bond_atom_site_label_2
_geom_bond_site_symmetry_2
_geom_bond_distance
_geom_bond_publ_flag
O1 C7 . 1.271(4) ?
O2 C7 . 1.252(4) ?
O3 C8 . 1.217(3) ?
O4 C8 . 1.295(4) ?
O4 H4 . .86(3) ?
O5 C9 . 1.317(4) ?
O5 H5 . .81(3) ?
O6 C9 . 1.210(4) ?
N12 C22 . 1.340(4) ?
N12 C62 . 1.361(5) ?
N12 H12 . .81(4) ?
N22 C22 . 1.323(4) ?
N22 H1 . .89(3) ?
N22 H2 . .87(3) ?
C1 C7 . 1.531(4) ?
C1 C6 . 1.538(5) ?
C1 C2 . 1.539(4) ?
C1 C10 . 1.547(4) ?
C2 C3 . 1.537(4) ?
C2 H21 . .95 ?
C2 H22 . .95 ?
C3 C8 . 1.530(4) ?
C3 C11 . 1.538(4) ?
C3 C4 . 1.542(4) ?
C4 C5 . 1.538(4) ?
C4 H41 . .95 ?
C4 H40 . .95 ?
C5 C9 . 1.534(5) ?
C5 C6 . 1.539(5) ?
C5 C12 . 1.556(5) ?
C6 H61 . .95 ?
C6 H60 . .95 ?
C10 H101 . .95 ?
C10 H102 . .95 ?
C10 H103 . .95 ?
C11 H111 . .95 ?
C11 H112 . .95 ?
C11 H113 . .95 ?
C12 H121 . .95 ?
C12 H122 . .95 ?
C12 H123 . .95 ?
C22 C32 . 1.406(4) ?
C32 C42 . 1.358(5) ?
C32 H32 . .95 ?
C42 C52 . 1.387(5) ?
C42 H42 . .95 ?
C52 C62 . 1.341(5) ?
C52 H52 . .95 ?
C62 H62 . .95 ?

loop_
_geom_torsion_atom_site_label_1
_geom_torsion_atom_site_label_2
_geom_torsion_atom_site_label_3
_geom_torsion_atom_site_label_4
_geom_torsion
C7 C1 C2 C3 -75.4(3)
C6 C1 C2 C3 52.8(3)
C10 C1 C2 C3 170.2(2)
C1 C2 C3 C8 67.9(3)
C1 C2 C3 C11 -172.7(2)
C1 C2 C3 C4 -54.1(3)
C8 C3 C4 C5 -70.4(3)
C2 C3 C4 C5 49.5(3)
C11 C3 C4 C5 168.7(3)
C3 C4 C5 C9 88.9(3)
C3 C4 C5 C6 -43.2(3)
C3 C4 C5 C12 -159.8(3)
C7 C1 C6 C5 79.5(3)
C2 C1 C6 C5 -47.1(3)
C10 C1 C6 C5 -164.9(3)
C9 C5 C6 C1 -86.6(3)
C4 C5 C6 C1 42.2(4)
C12 C5 C6 C1 159.5(3)
C6 C1 C7 O2 -165.6(3)
C2 C1 C7 O2 -40.4(4)
C10 C1 C7 O2 76.7(3)
C6 C1 C7 O1 18.5(4)
C2 C1 C7 O1 143.7(3)
C10 C1 C7 O1 -99.1(3)
C2 C3 C8 O3 -94.3(3)
C11 C3 C8 O3 146.3(3)
C4 C3 C8 O3 26.0(4)
C2 C3 C8 O4 83.2(3)
C11 C3 C8 O4 -36.3(4)
C4 C3 C8 O4 -156.6(3)
C4 C5 C9 O6 51.7(4)
C6 C5 C9 O6 -180.0(3)
C12 C5 C9 O6 -63.4(4)
C4 C5 C9 O5 -136.4(3)
C6 C5 C9 O5 -8.1(4)
C12 C5 C9 O5 108.5(3)
C62 N12 C22 N22 -178.7(3)
C62 N12 C22 C32 .0(5)
N22 C22 C32 C42 178.2(4)
N12 C22 C32 C42 -.5(5)
C22 C32 C42 C52 .4(6)
C32 C42 C52 C62 .2(6)
C42 C52 C62 N12 -.6(6)
C22 N12 C62 C52 .5(6)
